data_7038289
loop_
_publ_author_name
'Bushuev, Mark B.'
'Pishchur, Denis P.'
'Logvinenko, Vladimir A.'
'Gatilov, Yuri V.'
'Korolkov, Ilya V.'
'Shundrina, Inna K.'
'Nikolaenkova, Elena B.'
'Krivopalov, Viktor P.'

_publ_section_title
;
 A mononuclear iron(ii) complex: cooperativity, kinetics and activation
 energy of the solvent-dependent spin transition.
;
_journal_issue 1
_journal_name_full 'Dalton transactions (Cambridge, England : 2003)'
_journal_page_first 107
_journal_page_last 120
_journal_paper_doi 10.1039/c5dt03750f
_journal_volume 45
_journal_year 2015
_chemical_formula_moiety 'C30 H30 Fe N10 2+, 2(B F4 1-), C2 H6 O, H2 O'
_chemical_formula_sum 'C32 H38 B2 F8 Fe N10 O2'
_chemical_formula_weight 824.19
_chemical_name_systematic
'bis(4-(3,5-dimethyl-1H-pyrazol-1-yl)-2-(pyridin-2-yl)-6-methylpyrimidine)-iron(ii) bis(tetrafluoroborate) ethanol hydrate'
_space_group_crystal_system monoclinic
_space_group_IT_number 13
_space_group_name_Hall '-P 2yc'
_space_group_name_H-M_alt 'P 1 2/c 1'
_symmetry_space_group_name_Hall '-P 2yc'
_symmetry_space_group_name_H-M 'P 1 2/c 1'
_atom_sites_solution_hydrogens geom
_atom_sites_solution_primary direct
_atom_sites_solution_secondary difmap
_audit_creation_method SHELXL-2014/7
_audit_update_record
;
2015-10-23 deposited with the CCDC.
2015-11-11 downloaded from the CCDC.
;
_cell_angle_alpha 90
_cell_angle_beta 105.4330(10)
_cell_angle_gamma 90
_cell_formula_units_Z 4
_cell_length_a 16.9811(4)
_cell_length_b 11.3326(3)
_cell_length_c 20.1037(6)
_cell_measurement_reflns_used 9888
_cell_measurement_temperature 200(2)
_cell_measurement_theta_max 27.61
_cell_measurement_theta_min 2.28
_cell_volume 3729.26(17)
_computing_cell_refinement 'Bruker SAINT'
_computing_data_collection 'Bruker APEX2'
_computing_data_reduction 'Bruker SAINT'
_computing_molecular_graphics 'Bruker SHELXTL'
_computing_publication_material 'Bruker SHELXTL'
_computing_structure_refinement 'SHELXL-2014/7 (Sheldrick, 2014)'
_computing_structure_solution 'SHELXS-97 (Sheldrick, 2008)'
_diffrn_ambient_temperature 200(2)
_diffrn_measured_fraction_theta_full 1.000
_diffrn_measured_fraction_theta_max 0.999
_diffrn_measurement_device_type 'Bruker APEX-II CCD'
_diffrn_measurement_method '\f and \w scans'
_diffrn_radiation_type MoK\a
_diffrn_radiation_wavelength 0.71073
_diffrn_reflns_av_R_equivalents 0.0351
_diffrn_reflns_av_unetI/netI 0.0220
_diffrn_reflns_laue_measured_fraction_full 1.000
_diffrn_reflns_laue_measured_fraction_max 0.999
_diffrn_reflns_limit_h_max 22
_diffrn_reflns_limit_h_min -22
_diffrn_reflns_limit_k_max 14
_diffrn_reflns_limit_k_min -14
_diffrn_reflns_limit_l_max 26
_diffrn_reflns_limit_l_min -26
_diffrn_reflns_number 70474
_diffrn_reflns_point_group_measured_fraction_full 1.000
_diffrn_reflns_point_group_measured_fraction_max 0.999
_diffrn_reflns_theta_full 25.242
_diffrn_reflns_theta_max 27.901
_diffrn_reflns_theta_min 1.244
_diffrn_source 'fine-focus sealed tube'
_exptl_absorpt_coefficient_mu 0.490
_exptl_absorpt_correction_T_max 0.9538
_exptl_absorpt_correction_T_min 0.9157
_exptl_absorpt_correction_type multi-scan
_exptl_absorpt_process_details SADABS-2008/1
_exptl_crystal_colour red
_exptl_crystal_density_diffrn 1.468
_exptl_crystal_description prism
_exptl_crystal_F_000 1696
_exptl_crystal_size_max 0.220
_exptl_crystal_size_mid 0.210
_exptl_crystal_size_min 0.190
_refine_diff_density_max 1.170
_refine_diff_density_min -0.590
_refine_diff_density_rms 0.168
_refine_ls_extinction_method none
_refine_ls_goodness_of_fit_ref 0.943
_refine_ls_hydrogen_treatment constr
_refine_ls_matrix_type full
_refine_ls_number_parameters 557
_refine_ls_number_reflns 8911
_refine_ls_number_restraints 27
_refine_ls_restrained_S_all 0.959
_refine_ls_R_factor_all 0.0672
_refine_ls_R_factor_gt 0.0513
_refine_ls_shift/su_max 0.017
_refine_ls_shift/su_mean 0.001
_refine_ls_structure_factor_coef Fsqd
_refine_ls_weighting_details 'w=1/[\s^2^(Fo^2^)+(0.1183P)^2^+4.3668P] where P=(Fo^2^+2Fc^2^)/3'
_refine_ls_weighting_scheme calc
_refine_ls_wR_factor_gt 0.1528
_refine_ls_wR_factor_ref 0.1744
_reflns_Friedel_coverage 0.000
_reflns_number_gt 7290
_reflns_number_total 8911
_reflns_threshold_expression 'I > 2\s(I)'
_cod_data_source_file c5dt03750f2.cif
_cod_data_source_block 1LSop232
_cod_database_code 7038289
_shelx_shelxl_version_number 2014/7
_shelx_space_group_comment
;
The symmetry employed for this shelxl refinement is uniquely defined
by the following loop, which should always be used as a source of
symmetry information in preference to the above space-group names.
They are only intended as comments.
;
_shelx_estimated_absorpt_t_min 0.900
_shelx_estimated_absorpt_t_max 0.913

loop_
_space_group_symop_operation_xyz
'x, y, z'
'-x, y, -z+1/2'
'-x, -y, -z'
'x, -y, z-1/2'

loop_
_atom_site_label
_atom_site_type_symbol
_atom_site_fract_x
_atom_site_fract_y
_atom_site_fract_z
_atom_site_U_iso_or_equiv
_atom_site_adp_type
_atom_site_occupancy
_atom_site_site_symmetry_order
_atom_site_calc_flag
_atom_site_refinement_flags_posn
_atom_site_refinement_flags_adp
_atom_site_refinement_flags_occupancy
_atom_site_disorder_assembly
_atom_site_disorder_group
Fe1 Fe 0.24913(2) 0.25863(3) 0.23558(2) 0.02223(12) Uani 1 1 d . . . . .
C1 C 0.15358(14) 0.3766(2) 0.30875(12) 0.0261(4) Uani 1 1 d . . . . .
N1 N 0.11787(13) 0.46372(18) 0.33323(12) 0.0317(5) Uani 1 1 d . . . . .
N2 N 0.21553(12) 0.38932(16) 0.27946(10) 0.0238(4) Uani 1 1 d . . . . .
C2 C 0.24560(14) 0.4974(2) 0.27542(12) 0.0249(4) Uani 1 1 d . . . . .
N3 N 0.16842(12) 0.17867(17) 0.27589(10) 0.0254(4) Uani 1 1 d . . . . .
C3 C 0.21252(15) 0.5943(2) 0.29958(14) 0.0310(5) Uani 1 1 d . . . . .
H3 H 0.2331 0.6716 0.2969 0.037 Uiso 1 1 calc R U . . .
N4 N 0.30823(12) 0.49384(16) 0.24212(10) 0.0256(4) Uani 1 1 d . . . . .
C4 C 0.14722(16) 0.5733(2) 0.32827(14) 0.0318(5) Uani 1 1 d . . . . .
N5 N 0.32022(12) 0.38532(17) 0.21382(10) 0.0263(4) Uani 1 1 d . . . . .
C5 C 0.1071(2) 0.6733(2) 0.35472(19) 0.0484(8) Uani 1 1 d . . . . .
H5A H 0.0567 0.6950 0.3201 0.073 Uiso 1 1 calc R U . . .
H5B H 0.1442 0.7411 0.3640 0.073 Uiso 1 1 calc R U . . .
H5C H 0.0940 0.6493 0.3974 0.073 Uiso 1 1 calc R U . . .
N6 N 0.37442(12) -0.02732(17) 0.19471(11) 0.0277(4) Uani 1 1 d . . . . .
C6 C 0.12880(15) 0.2525(2) 0.30947(13) 0.0272(5) Uani 1 1 d . . . . .
N7 N 0.27979(12) 0.12761(16) 0.19028(10) 0.0240(4) Uani 1 1 d . . . . .
C7 C 0.07175(16) 0.2133(2) 0.34223(14) 0.0339(5) Uani 1 1 d . . . . .
H7 H 0.0453 0.2673 0.3653 0.041 Uiso 1 1 calc R U . . .
N8 N 0.34037(12) 0.19836(17) 0.31135(10) 0.0251(4) Uani 1 1 d . . . . .
C8 C 0.05368(17) 0.0940(2) 0.34089(15) 0.0386(6) Uani 1 1 d . . . . .
H8 H 0.0144 0.0648 0.3628 0.046 Uiso 1 1 calc R U . . .
N9 N 0.17603(12) 0.17922(17) 0.09949(10) 0.0278(4) Uani 1 1 d . . . . .
C9 C 0.09362(18) 0.0186(2) 0.30732(15) 0.0387(6) Uani 1 1 d . . . . .
H9 H 0.0821 -0.0636 0.3057 0.046 Uiso 1 1 calc R U . . .
N10 N 0.16886(12) 0.27213(17) 0.14307(11) 0.0265(4) Uani 1 1 d . . . . .
C10 C 0.15094(16) 0.0627(2) 0.27574(14) 0.0320(5) Uani 1 1 d . . . . .
H10 H 0.1787 0.0095 0.2533 0.038 Uiso 1 1 calc R U . . .
C11 C 0.38064(15) 0.4029(2) 0.18447(13) 0.0309(5) Uani 1 1 d . . . . .
C12 C 0.40760(15) 0.5210(2) 0.19398(14) 0.0329(5) Uani 1 1 d . . . . .
H12 H 0.4498 0.5553 0.1775 0.039 Uiso 1 1 calc R U . . .
C13 C 0.36217(14) 0.5771(2) 0.23110(13) 0.0289(5) Uani 1 1 d . . . . .
C14 C 0.4133(2) 0.3076(3) 0.14862(18) 0.0485(8) Uani 1 1 d . . . . .
H14A H 0.4310 0.2412 0.1803 0.073 Uiso 1 1 calc R U . . .
H14B H 0.4599 0.3376 0.1336 0.073 Uiso 1 1 calc R U . . .
H14C H 0.3705 0.2811 0.1083 0.073 Uiso 1 1 calc R U . . .
C15 C 0.36853(17) 0.6994(2) 0.25906(16) 0.0384(6) Uani 1 1 d . . . . .
H15A H 0.4163 0.7385 0.2504 0.058 Uiso 1 1 calc R U . . .
H15B H 0.3744 0.6966 0.3089 0.058 Uiso 1 1 calc R U . . .
H15C H 0.3191 0.7437 0.2364 0.058 Uiso 1 1 calc R U . . .
C16 C 0.34411(14) 0.06163(19) 0.22310(12) 0.0248(4) Uani 1 1 d . . . . .
C17 C 0.24078(14) 0.1019(2) 0.12478(12) 0.0256(4) Uani 1 1 d . . . . .
C18 C 0.26832(15) 0.0112(2) 0.09111(13) 0.0299(5) Uani 1 1 d . . . . .
H18 H 0.2421 -0.0075 0.0444 0.036 Uiso 1 1 calc R U . . .
C19 C 0.33605(15) -0.0519(2) 0.12833(13) 0.0292(5) Uani 1 1 d . . . . .
C20 C 0.36894(19) -0.1525(2) 0.09548(16) 0.0414(6) Uani 1 1 d . . . . .
H20A H 0.4274 -0.1618 0.1176 0.062 Uiso 1 1 calc R U . . .
H20B H 0.3608 -0.1363 0.0462 0.062 Uiso 1 1 calc R U . . .
H20C H 0.3401 -0.2252 0.1011 0.062 Uiso 1 1 calc R U . . .
C21 C 0.37842(14) 0.10126(19) 0.29431(12) 0.0250(4) Uani 1 1 d . . . . .
C22 C 0.44334(15) 0.0464(2) 0.34051(13) 0.0317(5) Uani 1 1 d . . . . .
H22 H 0.4686 -0.0209 0.3270 0.038 Uiso 1 1 calc R U . . .
C23 C 0.47077(17) 0.0914(2) 0.40681(14) 0.0366(6) Uani 1 1 d . . . . .
H23 H 0.5151 0.0554 0.4396 0.044 Uiso 1 1 calc R U . . .
C24 C 0.43217(16) 0.1898(3) 0.42432(13) 0.0353(5) Uani 1 1 d . . . . .
H24 H 0.4501 0.2223 0.4694 0.042 Uiso 1 1 calc R U . . .
C25 C 0.36745(16) 0.2406(2) 0.37597(13) 0.0306(5) Uani 1 1 d . . . . .
H25 H 0.3413 0.3076 0.3888 0.037 Uiso 1 1 calc R U . . .
C26 C 0.10511(15) 0.3350(2) 0.10778(13) 0.0307(5) Uani 1 1 d . . . . .
C27 C 0.07033(17) 0.2817(3) 0.04310(14) 0.0364(6) Uani 1 1 d . . . . .
H27 H 0.0239 0.3090 0.0089 0.044 Uiso 1 1 calc R U . . .
C28 C 0.11544(16) 0.1839(2) 0.03865(13) 0.0331(5) Uani 1 1 d . . . . .
C29 C 0.07865(17) 0.4468(2) 0.13470(16) 0.0406(6) Uani 1 1 d . . . . .
H29A H 0.0619 0.4301 0.1768 0.061 Uiso 1 1 calc R U . . .
H29B H 0.0326 0.4807 0.0998 0.061 Uiso 1 1 calc R U . . .
H29C H 0.1242 0.5030 0.1452 0.061 Uiso 1 1 calc R U . . .
C30 C 0.10494(19) 0.0952(3) -0.01777(14) 0.0437(7) Uani 1 1 d . . . . .
H30A H 0.0534 0.1100 -0.0527 0.065 Uiso 1 1 calc R U . . .
H30B H 0.1040 0.0158 0.0013 0.065 Uiso 1 1 calc R U . . .
H30C H 0.1505 0.1016 -0.0390 0.065 Uiso 1 1 calc R U . . .
B1 B 0.6674(3) 0.1600(5) 0.5641(2) 0.0677(13) Uani 1 1 d . . . . .
F1 F 0.71507(17) 0.1484(2) 0.62903(14) 0.0856(8) Uani 1 1 d . . . . .
F2 F 0.6592(3) 0.0561(4) 0.5297(2) 0.1449(18) Uani 1 1 d . . . . .
F3 F 0.7034(3) 0.2375(4) 0.5294(3) 0.168(2) Uani 1 1 d . . . . .
F4 F 0.58957(19) 0.1927(4) 0.56658(17) 0.1111(11) Uani 1 1 d . . . . .
F7 F 0.09815(15) 0.9315(2) 0.12049(14) 0.0748(7) Uani 1 1 d D . . . .
B2 B 0.1154(3) 0.8188(4) 0.1464(3) 0.0418(11) Uani 0.745(7) 1 d D . P A 1
F6 F 0.0754(3) 0.8054(5) 0.1977(2) 0.119(2) Uani 0.745(7) 1 d D . P A 1
F6A F 0.19366(19) 0.8222(5) 0.1807(3) 0.0904(16) Uani 0.745(7) 1 d D . P A 1
F8 F 0.0778(3) 0.7370(3) 0.0980(2) 0.0887(16) Uani 0.745(7) 1 d D . P A 1
B2A B 0.1231(10) 0.8168(14) 0.1209(10) 0.063(7) Uiso 0.255(7) 1 d D . P A 2
F5 F 0.1976(7) 0.7716(10) 0.1529(6) 0.064(3) Uiso 0.255(7) 1 d D . P A 2
F5A F 0.1354(9) 0.8020(14) 0.0598(7) 0.124(6) Uiso 0.255(7) 1 d D . P A 2
F8A F 0.0730(12) 0.7435(16) 0.1422(12) 0.143(8) Uiso 0.255(7) 1 d D . P A 2
O1A O 0.2126(12) 0.473(2) 0.5211(11) 0.236(14) Uani 0.504(16) 1 d D . P B 1
H1A H 0.2062 0.4347 0.5550 0.354 Uiso 0.504(16) 1 calc R U P B 1
C1A C 0.2813(8) 0.4299(12) 0.5020(5) 0.103(5) Uani 0.504(16) 1 d D . P B 1
H1A1 H 0.2721 0.3451 0.4907 0.123 Uiso 0.504(16) 1 calc R U P B 1
H1A2 H 0.3292 0.4354 0.5428 0.123 Uiso 0.504(16) 1 calc R U P B 1
C2A C 0.3028(8) 0.4889(10) 0.4430(5) 0.066(3) Uani 0.504(16) 1 d D . P B 1
H2A1 H 0.3624 0.4920 0.4518 0.099 Uiso 0.504(16) 1 calc R U P B 1
H2A2 H 0.2807 0.5693 0.4379 0.099 Uiso 0.504(16) 1 calc R U P B 1
H2A3 H 0.2795 0.4442 0.4006 0.099 Uiso 0.504(16) 1 calc R U P B 1
O1B O 0.2864(8) 0.5113(19) 0.4644(8) 0.185(9) Uani 0.496(16) 1 d D . P B 2
H1B H 0.3063 0.5796 0.4688 0.277 Uiso 0.496(16) 1 calc R U P B 2
C1B C 0.2424(11) 0.4926(13) 0.5154(7) 0.118(7) Uani 0.496(16) 1 d D . P B 2
H1B1 H 0.1970 0.5497 0.5101 0.141 Uiso 0.496(16) 1 calc R U P B 2
H1B2 H 0.2790 0.4989 0.5627 0.141 Uiso 0.496(16) 1 calc R U P B 2
C2B C 0.2104(12) 0.3668(14) 0.4996(9) 0.161(10) Uani 0.496(16) 1 d D . P B 2
H2B1 H 0.1789 0.3442 0.5319 0.241 Uiso 0.496(16) 1 calc R U P B 2
H2B2 H 0.1753 0.3630 0.4523 0.241 Uiso 0.496(16) 1 calc R U P B 2
H2B3 H 0.2566 0.3126 0.5045 0.241 Uiso 0.496(16) 1 calc R U P B 2
O2 O 0.5070(7) 0.5247(8) 0.0374(5) 0.128(3) Uani 0.5 1 d D . P C -1
O3 O 0.4397(15) 0.5347(19) 0.4128(6) 0.275(12) Uani 0.5 1 d . . P D -2

loop_
_atom_site_aniso_label
_atom_site_aniso_U_11
_atom_site_aniso_U_22
_atom_site_aniso_U_33
_atom_site_aniso_U_23
_atom_site_aniso_U_13
_atom_site_aniso_U_12
Fe1 0.02432(18) 0.01819(17) 0.02634(19) -0.00214(11) 0.01050(13) 0.00117(11)
C1 0.0278(11) 0.0229(10) 0.0312(11) -0.0003(9) 0.0142(9) 0.0011(9)
N1 0.0322(11) 0.0263(10) 0.0422(12) -0.0012(8) 0.0194(9) 0.0032(8)
N2 0.0259(9) 0.0204(9) 0.0279(9) -0.0012(7) 0.0121(7) 0.0009(7)
C2 0.0249(10) 0.0215(10) 0.0302(11) -0.0002(8) 0.0109(9) -0.0005(8)
N3 0.0260(9) 0.0220(9) 0.0291(10) 0.0007(7) 0.0089(8) 0.0001(7)
C3 0.0324(12) 0.0214(10) 0.0429(14) -0.0023(9) 0.0164(10) -0.0003(9)
N4 0.0269(9) 0.0195(9) 0.0339(10) -0.0011(7) 0.0139(8) 0.0007(7)
C4 0.0341(12) 0.0237(11) 0.0418(14) -0.0036(10) 0.0173(11) 0.0042(9)
N5 0.0286(10) 0.0239(9) 0.0298(10) -0.0022(7) 0.0139(8) 0.0022(7)
C5 0.0536(17) 0.0270(13) 0.077(2) -0.0079(13) 0.0386(16) 0.0076(12)
N6 0.0306(10) 0.0194(9) 0.0363(11) -0.0027(8) 0.0144(8) -0.0003(7)
C6 0.0284(11) 0.0247(11) 0.0310(12) 0.0010(8) 0.0122(9) 0.0015(8)
N7 0.0275(9) 0.0202(8) 0.0261(9) -0.0019(7) 0.0103(7) 0.0002(7)
C7 0.0345(13) 0.0309(12) 0.0416(14) 0.0041(11) 0.0191(11) 0.0015(10)
N8 0.0270(9) 0.0228(9) 0.0275(9) -0.0018(7) 0.0107(8) -0.0013(7)
C8 0.0368(14) 0.0361(13) 0.0466(15) 0.0107(11) 0.0177(12) -0.0040(11)
N9 0.0303(10) 0.0267(10) 0.0264(10) -0.0019(8) 0.0074(8) 0.0017(8)
C9 0.0424(14) 0.0247(12) 0.0499(16) 0.0066(11) 0.0137(12) -0.0060(10)
N10 0.0273(10) 0.0229(9) 0.0307(10) -0.0007(7) 0.0105(8) 0.0014(7)
C10 0.0371(13) 0.0206(11) 0.0387(13) -0.0004(9) 0.0109(11) -0.0007(9)
C11 0.0298(12) 0.0314(12) 0.0355(13) 0.0006(10) 0.0159(10) 0.0005(9)
C12 0.0286(12) 0.0335(12) 0.0400(14) 0.0023(10) 0.0152(10) -0.0035(10)
C13 0.0266(11) 0.0265(11) 0.0342(12) 0.0035(9) 0.0093(9) -0.0024(9)
C14 0.0534(18) 0.0399(15) 0.067(2) -0.0087(14) 0.0416(16) -0.0022(13)
C15 0.0379(14) 0.0269(12) 0.0540(16) -0.0011(11) 0.0184(12) -0.0059(10)
C16 0.0249(10) 0.0197(10) 0.0322(11) 0.0002(8) 0.0119(9) -0.0006(8)
C17 0.0286(11) 0.0240(10) 0.0258(11) -0.0001(8) 0.0101(9) -0.0007(9)
C18 0.0341(12) 0.0285(11) 0.0289(11) -0.0072(9) 0.0114(10) -0.0032(9)
C19 0.0344(12) 0.0208(10) 0.0371(13) -0.0051(9) 0.0180(10) -0.0021(9)
C20 0.0494(16) 0.0310(13) 0.0474(16) -0.0124(11) 0.0190(13) 0.0049(12)
C21 0.0253(10) 0.0219(10) 0.0302(11) 0.0007(8) 0.0117(9) -0.0009(8)
C22 0.0296(12) 0.0295(12) 0.0362(13) 0.0028(10) 0.0094(10) 0.0027(9)
C23 0.0339(13) 0.0395(14) 0.0346(13) 0.0088(11) 0.0061(10) 0.0009(11)
C24 0.0378(13) 0.0424(14) 0.0263(12) -0.0012(10) 0.0098(10) -0.0062(11)
C25 0.0334(12) 0.0319(12) 0.0295(12) -0.0051(9) 0.0132(10) -0.0031(9)
C26 0.0263(11) 0.0303(12) 0.0370(13) 0.0054(10) 0.0112(10) 0.0032(9)
C27 0.0320(13) 0.0410(14) 0.0346(13) 0.0064(11) 0.0061(10) 0.0032(11)
C28 0.0333(12) 0.0366(13) 0.0287(12) 0.0008(10) 0.0068(10) -0.0026(10)
C29 0.0356(14) 0.0342(14) 0.0507(16) 0.0020(12) 0.0090(12) 0.0118(11)
C30 0.0500(16) 0.0471(16) 0.0287(13) -0.0051(11) 0.0015(12) 0.0011(13)
B1 0.066(3) 0.088(3) 0.048(2) -0.016(2) 0.013(2) -0.031(2)
F1 0.0823(17) 0.0845(17) 0.0744(16) -0.0131(13) -0.0067(13) 0.0027(14)
F2 0.170(3) 0.167(3) 0.130(3) -0.102(3) 0.096(3) -0.090(3)
F3 0.164(4) 0.185(4) 0.141(4) 0.063(3) 0.017(3) -0.090(3)
F4 0.0771(19) 0.148(3) 0.097(2) 0.010(2) 0.0039(17) 0.017(2)
F7 0.0672(14) 0.0583(13) 0.0988(18) 0.0109(12) 0.0221(13) 0.0028(11)
B2 0.037(2) 0.042(3) 0.043(3) 0.0002(19) 0.004(2) -0.0107(18)
F6 0.151(4) 0.134(4) 0.099(3) -0.028(3) 0.081(3) -0.071(3)
F6A 0.0422(16) 0.109(4) 0.104(3) 0.043(3) -0.0084(18) 0.0030(19)
F8 0.109(3) 0.061(2) 0.078(3) -0.0299(17) -0.006(2) 0.0066(18)
O1A 0.208(17) 0.36(4) 0.196(16) 0.079(19) 0.151(15) 0.10(2)
C1A 0.181(14) 0.081(8) 0.049(5) 0.024(5) 0.035(7) 0.046(8)
C2A 0.083(7) 0.083(6) 0.033(4) 0.010(4) 0.019(4) 0.032(5)
O1B 0.099(8) 0.34(2) 0.111(11) 0.097(13) 0.017(7) -0.035(11)
C1B 0.157(17) 0.099(11) 0.070(9) -0.020(8) -0.016(10) -0.003(12)
C2B 0.122(13) 0.21(2) 0.125(14) 0.095(15) -0.015(11) -0.033(14)
O2 0.185(10) 0.096(6) 0.126(8) 0.024(6) 0.085(8) 0.018(6)
O3 0.42(3) 0.29(2) 0.110(10) 0.056(13) 0.064(15) 0.13(2)

loop_
_atom_type_symbol
_atom_type_description
_atom_type_scat_dispersion_real
_atom_type_scat_dispersion_imag
_atom_type_scat_source
C C 0.0033 0.0016 'International Tables Vol C Tables 4.2.6.8 and 6.1.1.4'
H H 0.0000 0.0000 'International Tables Vol C Tables 4.2.6.8 and 6.1.1.4'
N N 0.0061 0.0033 'International Tables Vol C Tables 4.2.6.8 and 6.1.1.4'
O O 0.0106 0.0060 'International Tables Vol C Tables 4.2.6.8 and 6.1.1.4'
B B 0.0013 0.0007 'International Tables Vol C Tables 4.2.6.8 and 6.1.1.4'
F F 0.0171 0.0103 'International Tables Vol C Tables 4.2.6.8 and 6.1.1.4'
Fe Fe 0.3463 0.8444 'International Tables Vol C Tables 4.2.6.8 and 6.1.1.4'

loop_
_geom_angle_atom_site_label_1
_geom_angle_atom_site_label_2
_geom_angle_atom_site_label_3
_geom_angle
N7 Fe1 N2 178.46(8)
N7 Fe1 N8 80.80(8)
N2 Fe1 N8 100.53(8)
N7 Fe1 N3 98.44(8)
N2 Fe1 N3 80.80(8)
N8 Fe1 N3 90.70(8)
N7 Fe1 N5 101.52(8)
N2 Fe1 N5 79.28(8)
N8 Fe1 N5 91.24(8)
N3 Fe1 N5 160.00(8)
N7 Fe1 N10 79.54(8)
N2 Fe1 N10 99.13(8)
N8 Fe1 N10 160.34(8)
N3 Fe1 N10 92.34(8)
N5 Fe1 N10 92.50(8)
N1 C1 N2 125.1(2)
N1 C1 C6 123.4(2)
N2 C1 C6 111.51(19)
C1 N1 C4 116.4(2)
C2 N2 C1 118.74(19)
C2 N2 Fe1 121.47(15)
C1 N2 Fe1 119.36(15)
N2 C2 C3 120.6(2)
N2 C2 N4 110.69(19)
C3 C2 N4 128.6(2)
C10 N3 C6 117.6(2)
C10 N3 Fe1 128.29(17)
C6 N3 Fe1 114.06(15)
C2 C3 C4 116.8(2)
C2 C3 H3 121.6
C4 C3 H3 121.6
C13 N4 N5 111.38(18)
C13 N4 C2 133.0(2)
N5 N4 C2 115.67(18)
N1 C4 C3 122.3(2)
N1 C4 C5 117.3(2)
C3 C4 C5 120.3(2)
C11 N5 N4 105.26(19)
C11 N5 Fe1 142.07(17)
N4 N5 Fe1 112.50(13)
C4 C5 H5A 109.5
C4 C5 H5B 109.5
H5A C5 H5B 109.5
C4 C5 H5C 109.5
H5A C5 H5C 109.5
H5B C5 H5C 109.5
C16 N6 C19 116.2(2)
N3 C6 C7 122.7(2)
N3 C6 C1 113.8(2)
C7 C6 C1 123.5(2)
C17 N7 C16 119.13(19)
C17 N7 Fe1 121.20(16)
C16 N7 Fe1 119.60(16)
C6 C7 C8 119.0(2)
C6 C7 H7 120.5
C8 C7 H7 120.5
C25 N8 C21 117.8(2)
C25 N8 Fe1 128.00(17)
C21 N8 Fe1 114.22(15)
C9 C8 C7 118.7(2)
C9 C8 H8 120.6
C7 C8 H8 120.6
C28 N9 C17 132.9(2)
C28 N9 N10 111.1(2)
C17 N9 N10 115.96(19)
C8 C9 C10 119.8(2)
C8 C9 H9 120.1
C10 C9 H9 120.1
C26 N10 N9 105.3(2)
C26 N10 Fe1 142.50(18)
N9 N10 Fe1 112.01(14)
N3 C10 C9 122.1(2)
N3 C10 H10 118.9
C9 C10 H10 118.9
N5 C11 C12 110.1(2)
N5 C11 C14 122.6(2)
C12 C11 C14 127.3(2)
C13 C12 C11 107.8(2)
C13 C12 H12 126.1
C11 C12 H12 126.1
C12 C13 N4 105.4(2)
C12 C13 C15 130.2(2)
N4 C13 C15 124.3(2)
C11 C14 H14A 109.5
C11 C14 H14B 109.5
H14A C14 H14B 109.5
C11 C14 H14C 109.5
H14A C14 H14C 109.5
H14B C14 H14C 109.5
C13 C15 H15A 109.5
C13 C15 H15B 109.5
H15A C15 H15B 109.5
C13 C15 H15C 109.5
H15A C15 H15C 109.5
H15B C15 H15C 109.5
N6 C16 N7 124.7(2)
N6 C16 C21 123.6(2)
N7 C16 C21 111.67(19)
N7 C17 C18 120.1(2)
N7 C17 N9 111.00(19)
C18 C17 N9 128.9(2)
C17 C18 C19 117.3(2)
C17 C18 H18 121.3
C19 C18 H18 121.3
N6 C19 C18 122.6(2)
N6 C19 C20 117.0(2)
C18 C19 C20 120.4(2)
C19 C20 H20A 109.5
C19 C20 H20B 109.5
H20A C20 H20B 109.5
C19 C20 H20C 109.5
H20A C20 H20C 109.5
H20B C20 H20C 109.5
N8 C21 C22 122.6(2)
N8 C21 C16 113.6(2)
C22 C21 C16 123.8(2)
C21 C22 C23 118.9(2)
C21 C22 H22 120.6
C23 C22 H22 120.6
C24 C23 C22 118.6(2)
C24 C23 H23 120.7
C22 C23 H23 120.7
C25 C24 C23 119.8(2)
C25 C24 H24 120.1
C23 C24 H24 120.1
N8 C25 C24 122.2(2)
N8 C25 H25 118.9
C24 C25 H25 118.9
N10 C26 C27 110.0(2)
N10 C26 C29 122.8(2)
C27 C26 C29 127.2(2)
C28 C27 C26 107.7(2)
C28 C27 H27 126.2
C26 C27 H27 126.2
C27 C28 N9 105.9(2)
C27 C28 C30 130.0(3)
N9 C28 C30 124.1(2)
C26 C29 H29A 109.5
C26 C29 H29B 109.5
H29A C29 H29B 109.5
C26 C29 H29C 109.5
H29A C29 H29C 109.5
H29B C29 H29C 109.5
C28 C30 H30A 109.5
C28 C30 H30B 109.5
H30A C30 H30B 109.5
C28 C30 H30C 109.5
H30A C30 H30C 109.5
H30B C30 H30C 109.5
F1 B1 F2 111.3(5)
F1 B1 F3 108.9(4)
F2 B1 F3 107.4(4)
F1 B1 F4 108.9(4)
F2 B1 F4 106.3(4)
F3 B1 F4 114.1(5)
F6A B2 F8 127.0(5)
F6A B2 F7 104.6(4)
F8 B2 F7 110.2(4)
F6A B2 F6 103.7(5)
F8 B2 F6 103.0(4)
F7 B2 F6 106.6(5)
F5A B2A F8A 119.6(18)
F5A B2A F5 92.0(12)
F8A B2A F5 101.9(14)
F5A B2A F7 104.0(13)
F8A B2A F7 111.7(14)
F5 B2A F7 127.6(15)
C1A O1A H1A 109.5
O1A C1A C2A 117.1(11)
O1A C1A H1A1 108.0
C2A C1A H1A1 108.0
O1A C1A H1A2 108.0
C2A C1A H1A2 108.0
H1A1 C1A H1A2 107.3
C1A C2A H2A1 109.5
C1A C2A H2A2 109.5
H2A1 C2A H2A2 109.5
C1A C2A H2A3 109.5
H2A1 C2A H2A3 109.5
H2A2 C2A H2A3 109.5
C1B O1B H1B 109.5
O1B C1B C2B 102.3(13)
O1B C1B H1B1 111.3
C2B C1B H1B1 111.3
O1B C1B H1B2 111.3
C2B C1B H1B2 111.3
H1B1 C1B H1B2 109.2
C1B C2B H2B1 109.5
C1B C2B H2B2 109.5
H2B1 C2B H2B2 109.5
C1B C2B H2B3 109.5
H2B1 C2B H2B3 109.5
H2B2 C2B H2B3 109.5

loop_
_geom_bond_atom_site_label_1
_geom_bond_atom_site_label_2
_geom_bond_distance
Fe1 N7 1.8860(18)
Fe1 N2 1.8882(18)
Fe1 N8 1.983(2)
Fe1 N3 1.9869(19)
Fe1 N5 1.998(2)
Fe1 N10 1.998(2)
C1 N1 1.320(3)
C1 N2 1.343(3)
C1 C6 1.469(3)
N1 C4 1.352(3)
N2 C2 1.338(3)
C2 C3 1.379(3)
C2 N4 1.400(3)
N3 C10 1.347(3)
N3 C6 1.361(3)
C3 C4 1.400(3)
C3 H3 0.9500
N4 C13 1.373(3)
N4 N5 1.393(3)
C4 C5 1.491(3)
N5 C11 1.328(3)
C5 H5A 0.9800
C5 H5B 0.9800
C5 H5C 0.9800
N6 C16 1.328(3)
N6 C19 1.349(3)
C6 C7 1.382(3)
N7 C17 1.339(3)
N7 C16 1.343(3)
C7 C8 1.385(4)
C7 H7 0.9500
N8 C25 1.346(3)
N8 C21 1.365(3)
C8 C9 1.375(4)
C8 H8 0.9500
N9 C28 1.374(3)
N9 C17 1.392(3)
N9 N10 1.396(3)
C9 C10 1.389(4)
C9 H9 0.9500
N10 C26 1.332(3)
C10 H10 0.9500
C11 C12 1.410(4)
C11 C14 1.486(4)
C12 C13 1.365(4)
C12 H12 0.9500
C13 C15 1.489(4)
C14 H14A 0.9800
C14 H14B 0.9800
C14 H14C 0.9800
C15 H15A 0.9800
C15 H15B 0.9800
C15 H15C 0.9800
C16 C21 1.465(3)
C17 C18 1.379(3)
C18 C19 1.391(4)
C18 H18 0.9500
C19 C20 1.498(3)
C20 H20A 0.9800
C20 H20B 0.9800
C20 H20C 0.9800
C21 C22 1.386(3)
C22 C23 1.387(4)
C22 H22 0.9500
C23 C24 1.386(4)
C23 H23 0.9500
C24 C25 1.384(4)
C24 H24 0.9500
C25 H25 0.9500
C26 C27 1.413(4)
C26 C29 1.493(4)
C27 C28 1.363(4)
C27 H27 0.9500
C28 C30 1.490(4)
C29 H29A 0.9800
C29 H29B 0.9800
C29 H29C 0.9800
C30 H30A 0.9800
C30 H30B 0.9800
C30 H30C 0.9800
B1 F1 1.347(5)
B1 F2 1.354(6)
B1 F3 1.363(6)
B1 F4 1.387(6)
F7 B2A 1.367(14)
F7 B2 1.381(5)
B2 F6A 1.325(5)
B2 F8 1.372(6)
B2 F6 1.385(7)
B2A F5A 1.311(16)
B2A F8A 1.338(16)
B2A F5 1.358(15)
O1A C1A 1.411(9)
O1A H1A 0.8400
C1A C2A 1.490(8)
C1A H1A1 0.9900
C1A H1A2 0.9900
C2A H2A1 0.9800
C2A H2A2 0.9800
C2A H2A3 0.9800
O1B C1B 1.435(10)
O1B H1B 0.8400
C1B C2B 1.529(10)
C1B H1B1 0.9900
C1B H1B2 0.9900
C2B H2B1 0.9800
C2B H2B2 0.9800
C2B H2B3 0.9800

loop_
_geom_torsion_atom_site_label_1
_geom_torsion_atom_site_label_2
_geom_torsion_atom_site_label_3
_geom_torsion_atom_site_label_4
_geom_torsion
N2 C1 N1 C4 -0.4(4)
C6 C1 N1 C4 -179.4(2)
N1 C1 N2 C2 1.5(4)
C6 C1 N2 C2 -179.4(2)
N1 C1 N2 Fe1 -171.10(19)
C6 C1 N2 Fe1 8.0(3)
N8 Fe1 N2 C2 92.31(19)
N3 Fe1 N2 C2 -178.69(19)
N5 Fe1 N2 C2 3.05(18)
N10 Fe1 N2 C2 -87.78(19)
N8 Fe1 N2 C1 -95.33(19)
N3 Fe1 N2 C1 -6.33(18)
N5 Fe1 N2 C1 175.40(19)
N10 Fe1 N2 C1 84.57(19)
C1 N2 C2 C3 -1.3(3)
Fe1 N2 C2 C3 171.08(19)
C1 N2 C2 N4 -178.7(2)
Fe1 N2 C2 N4 -6.3(3)
N2 C2 C3 C4 0.3(4)
N4 C2 C3 C4 177.1(2)
N2 C2 N4 C13 -173.1(2)
C3 C2 N4 C13 9.8(4)
N2 C2 N4 N5 6.8(3)
C3 C2 N4 N5 -170.2(2)
C1 N1 C4 C3 -0.7(4)
C1 N1 C4 C5 179.2(3)
C2 C3 C4 N1 0.8(4)
C2 C3 C4 C5 -179.1(3)
C13 N4 N5 C11 -1.0(3)
C2 N4 N5 C11 179.0(2)
C13 N4 N5 Fe1 175.24(16)
C2 N4 N5 Fe1 -4.7(2)
C10 N3 C6 C7 -0.6(4)
Fe1 N3 C6 C7 -178.5(2)
C10 N3 C6 C1 178.2(2)
Fe1 N3 C6 C1 0.3(3)
N1 C1 C6 N3 174.1(2)
N2 C1 C6 N3 -5.0(3)
N1 C1 C6 C7 -7.1(4)
N2 C1 C6 C7 173.8(2)
N8 Fe1 N7 C17 -179.88(19)
N3 Fe1 N7 C17 90.77(18)
N5 Fe1 N7 C17 -90.49(18)
N10 Fe1 N7 C17 -0.06(17)
N8 Fe1 N7 C16 -2.81(17)
N3 Fe1 N7 C16 -92.15(17)
N5 Fe1 N7 C16 86.58(18)
N10 Fe1 N7 C16 177.02(18)
N3 C6 C7 C8 -0.2(4)
C1 C6 C7 C8 -178.9(3)
C6 C7 C8 C9 0.4(4)
C7 C8 C9 C10 0.1(4)
C28 N9 N10 C26 -1.6(3)
C17 N9 N10 C26 178.4(2)
C28 N9 N10 Fe1 174.25(16)
C17 N9 N10 Fe1 -5.7(2)
C6 N3 C10 C9 1.2(4)
Fe1 N3 C10 C9 178.7(2)
C8 C9 C10 N3 -0.9(4)
N4 N5 C11 C12 0.3(3)
Fe1 N5 C11 C12 -174.1(2)
N4 N5 C11 C14 179.3(3)
Fe1 N5 C11 C14 4.9(5)
N5 C11 C12 C13 0.5(3)
C14 C11 C12 C13 -178.5(3)
C11 C12 C13 N4 -1.1(3)
C11 C12 C13 C15 175.7(3)
N5 N4 C13 C12 1.3(3)
C2 N4 C13 C12 -178.7(2)
N5 N4 C13 C15 -175.7(2)
C2 N4 C13 C15 4.2(4)
C19 N6 C16 N7 -0.7(3)
C19 N6 C16 C21 -179.4(2)
C17 N7 C16 N6 1.9(3)
Fe1 N7 C16 N6 -175.19(17)
C17 N7 C16 C21 -179.25(19)
Fe1 N7 C16 C21 3.6(2)
C16 N7 C17 C18 -2.1(3)
Fe1 N7 C17 C18 174.98(17)
C16 N7 C17 N9 179.92(19)
Fe1 N7 C17 N9 -3.0(3)
C28 N9 C17 N7 -174.3(2)
N10 N9 C17 N7 5.6(3)
C28 N9 C17 C18 7.9(4)
N10 N9 C17 C18 -172.1(2)
N7 C17 C18 C19 1.2(3)
N9 C17 C18 C19 178.7(2)
C16 N6 C19 C18 -0.3(3)
C16 N6 C19 C20 -179.6(2)
C17 C18 C19 N6 0.0(4)
C17 C18 C19 C20 179.3(2)
C25 N8 C21 C22 -0.5(3)
Fe1 N8 C21 C22 -179.82(18)
C25 N8 C21 C16 179.6(2)
Fe1 N8 C21 C16 0.3(2)
N6 C16 C21 N8 176.5(2)
N7 C16 C21 N8 -2.3(3)
N6 C16 C21 C22 -3.5(4)
N7 C16 C21 C22 177.7(2)
N8 C21 C22 C23 0.2(4)
C16 C21 C22 C23 -179.9(2)
C21 C22 C23 C24 -0.1(4)
C22 C23 C24 C25 0.3(4)
C21 N8 C25 C24 0.7(3)
Fe1 N8 C25 C24 179.89(18)
C23 C24 C25 N8 -0.6(4)
N9 N10 C26 C27 1.5(3)
Fe1 N10 C26 C27 -172.2(2)
N9 N10 C26 C29 -176.9(2)
Fe1 N10 C26 C29 9.3(4)
N10 C26 C27 C28 -1.0(3)
C29 C26 C27 C28 177.4(3)
C26 C27 C28 N9 -0.1(3)
C26 C27 C28 C30 179.1(3)
C17 N9 C28 C27 -179.0(2)
N10 N9 C28 C27 1.1(3)
C17 N9 C28 C30 1.8(4)
N10 N9 C28 C30 -178.2(2)

loop_
_restr_distance_atom_site_label_1
_restr_distance_atom_site_label_2
_restr_distance_site_symmetry_2
_restr_distance_target
_restr_distance_target_weight_param
_restr_distance_diff
_restr_distance_details
C1A C2A 1_555 1.53 0.02 -0.04 'generated by SHELX DFIX'
C1B C2B 1_555 1.53 0.02 -0.01 'generated by SHELX DFIX'
O1A C1A 1_555 1.43 0.02 -0.02 'generated by SHELX DFIX'
O1B C1B 1_555 1.43 0.02 0.01 'generated by SHELX DFIX'
O1A C2A 1_555 2.43 0.04 0.05 'generated by SHELX DANG'
O1B C2B 1_555 2.43 0.04 -0.12 'generated by SHELX DANG'
B2 F7 1_555 1.35 0.02 0.03 'generated by SHELX DFIX'
B2 F6 1_555 1.35 0.02 0.04 'generated by SHELX DFIX'
B2 F6a 1_555 1.35 0.02 -0.02 'generated by SHELX DFIX'
B2 F8 1_555 1.35 0.02 0.02 'generated by SHELX DFIX'
B2A F7 1_555 1.35 0.02 0.02 'generated by SHELX DFIX'
B2A F5 1_555 1.35 0.02 0.01 'generated by SHELX DFIX'
B2A F5a 1_555 1.35 0.02 -0.04 'generated by SHELX DFIX'
B2A F8A 1_555 1.35 0.02 -0.01 'generated by SHELX DFIX'
F7 F6 1_555 2.20 0.04 0.02 'generated by SHELX DANG'
F7 F6A 1_555 2.20 0.04 -0.06 'generated by SHELX DANG'
F7 F8 1_555 2.20 0.04 0.06 'generated by SHELX DANG'
F6 F6A 1_555 2.20 0.04 -0.07 'generated by SHELX DANG'
F6 F8 1_555 2.20 0.04 -0.04 'generated by SHELX DANG'
F6A F8 1_555 2.20 0.04 0.21 'generated by SHELX DANG'
F7 F5 1_555 2.20 0.04 0.24 'generated by SHELX DANG'
F7 F5A 1_555 2.20 0.04 -0.09 'generated by SHELX DANG'
F7 F8A 1_555 2.20 0.04 0.04 'generated by SHELX DANG'
F5 F5A 1_555 2.20 0.04 -0.28 'generated by SHELX DANG'
F5 F8A 1_555 2.20 0.04 -0.11 'generated by SHELX DANG'
F5A F8A 1_555 2.20 0.04 0.09 'generated by SHELX DANG'
O2 O3 4_564 2.80 0.02 -0.25 'generated by SHELX DFIX'
